data_7222805
loop_
_publ_author_name
'Rodewald, U.C.'
'Heying, B.'
'Poettgen, R.'
'Johrendt, D.'
'Hoffmann, R.D.'

_publ_section_title
;
 Ternary rare earth metal silicides RE2 RE'3 Si4 with orthorhombic Sm5 Ge4
 or tetragonal Zr5 Si4 type structure
;
_journal_name_full
;
Zeitschrift fuer Naturforschung, Teil B. Anorganische Chemie, Organische 
Chemie (42,1987-)
;
_journal_page_first 174
_journal_page_last 181
_journal_volume 59
_journal_year 2004
_chemical_formula_sum 'La1.72 Lu3.28 Si4'
_chemical_name_systematic '(La1.72 Lu2.28) Lu Si4'
_space_group_IT_number 96
_symmetry_space_group_name_Hall 'P 4nw 2abw'
_symmetry_space_group_name_H-M 'P 43 21 2'
_cell_angle_alpha 90
_cell_angle_beta 90
_cell_angle_gamma 90
_cell_formula_units_Z 4
_cell_length_a 7.6992
_cell_length_b 7.6992
_cell_length_c 14.123
_cell_volume 837.179
_citation_journal_id_ASTM ZNBSEN
_cod_data_source_file Rodewald_ZNBSEN_2004_1311.cif
_cod_data_source_block La1.72Lu3.28Si4
_cod_original_cell_volume 837.1787
_cod_database_code 7222805

loop_
_symmetry_equiv_pos_as_xyz
x,y,z
-y+1/2,x+1/2,z+3/4
-x,-y,z+1/2
y+1/2,-x+1/2,z+1/4
x+1/2,-y+1/2,-z+1/4
y,x,-z
-x+1/2,y+1/2,-z+3/4
-y,-x,-z+1/2

loop_
_atom_site_label
_atom_site_type_symbol
_atom_site_fract_x
_atom_site_fract_y
_atom_site_fract_z
_atom_site_occupancy
_atom_site_U_iso_or_equiv
Si1 Si 0.7101 0.9423 0.8131 1 0.0
Lu1 Lu 0.007 0.64798 0.78841 0.141 0.0
Si2 Si 0.6451 0.7062 0.687 1 0.0
Lu3 Lu 0.82142 0.82142 0 1 0.0
La1 La 0.007 0.64798 0.78841 0.859 0.0
Lu2 Lu 0.85516 0.99382 0.62431 1 0.0
